data_4115768
loop_
_publ_author_name
'Magalie Claeys-Bruno'
'Dawn Toronto'
'Jacques P\'ecaut'
'Michel Bardet'
'Jean-Claude Marchon'

_publ_section_title
;
 Three-Point versus Two-Point Attachment of (R)- and (S)-Amino Acid Methyl
 Esters to a Cobalt(III) Chiroporphyrin: Implications for the Analysis of
 Amino Acid Enantiomers by 1H NMR Spectroscopy
;
_journal_name_full 'Journal of the American Chemical Society'
_journal_page_first 11067
_journal_page_last 11068
_journal_paper_doi 10.1021/ja016494x
_journal_volume 123
_journal_year 2001
_chemical_formula_sum 'C57 H79 Cl Co N6 O15.5'
_chemical_formula_weight 1190.64
_chemical_name_systematic
; 
 ? 
;
_space_group_IT_number 4
_symmetry_cell_setting monoclinic
_symmetry_space_group_name_Hall 'P 2yb'
_symmetry_space_group_name_H-M 'P 1 21 1'
_atom_sites_solution_hydrogens geom
_atom_sites_solution_primary direct
_atom_sites_solution_secondary difmap
_audit_creation_method SHELXL-97
_cell_angle_alpha 90.00
_cell_angle_beta 100.3470(10)
_cell_angle_gamma 90.00
_cell_formula_units_Z 2
_cell_length_a 11.39840(10)
_cell_length_b 21.2100(4)
_cell_length_c 12.5746(2)
_cell_measurement_temperature 293(2)
_cell_volume 2990.60(8)
_computing_structure_refinement 'SHELXL-97 (Sheldrick, 1997)'
_computing_structure_solution 'SHELXS-97 (Sheldrick, 1990)'
_diffrn_ambient_temperature 293(2)
_diffrn_measured_fraction_theta_full 0.997
_diffrn_measured_fraction_theta_max 0.997
_diffrn_radiation_monochromator graphite
_diffrn_radiation_source 'fine-focus sealed tube'
_diffrn_radiation_type MoK\a
_diffrn_radiation_wavelength 0.71073
_diffrn_reflns_av_R_equivalents 0.0341
_diffrn_reflns_av_sigmaI/netI 0.0798
_diffrn_reflns_limit_h_max 12
_diffrn_reflns_limit_h_min -11
_diffrn_reflns_limit_k_max 23
_diffrn_reflns_limit_k_min -20
_diffrn_reflns_limit_l_max 10
_diffrn_reflns_limit_l_min -13
_diffrn_reflns_number 12213
_diffrn_reflns_theta_full 23.28
_diffrn_reflns_theta_max 23.28
_diffrn_reflns_theta_min 1.65
_exptl_absorpt_coefficient_mu 0.402
_exptl_crystal_density_diffrn 1.322
_exptl_crystal_F_000 1262
_refine_diff_density_max 2.212
_refine_diff_density_min -0.713
_refine_diff_density_rms 0.121
_refine_ls_abs_structure_details 'Flack H D (1983), Acta Cryst. A39, 876-881'
_refine_ls_abs_structure_Flack 0.01(3)
_refine_ls_extinction_method none
_refine_ls_goodness_of_fit_ref 1.047
_refine_ls_hydrogen_treatment mixed
_refine_ls_matrix_type full
_refine_ls_number_parameters 667
_refine_ls_number_reflns 7913
_refine_ls_number_restraints 1
_refine_ls_restrained_S_all 1.047
_refine_ls_R_factor_all 0.1217
_refine_ls_R_factor_gt 0.0975
_refine_ls_shift/su_max 0.240
_refine_ls_shift/su_mean 0.016
_refine_ls_structure_factor_coef Fsqd
_refine_ls_weighting_details 'calc w=1/[\s^2^(Fo^2^)+(0.1949P)^2^+3.9484P] where P=(Fo^2^+2Fc^2^)/3'
_refine_ls_weighting_scheme calc
_refine_ls_wR_factor_gt 0.2566
_refine_ls_wR_factor_ref 0.2826
_reflns_number_gt 6200
_reflns_number_total 7913
_reflns_threshold_expression >2sigma(I)
_cod_data_source_file ja016494x_s2_1.cif
_cod_data_source_block Rala
_cod_original_sg_symbol_H-M 'P 21'
_cod_original_formula_sum 'C57 H79 Cl Co N6 O15.50'
_cod_database_code 4115768

loop_
_symmetry_equiv_pos_as_xyz
'x, y, z'
'-x, y+1/2, -z'

loop_
_atom_site_label
_atom_site_type_symbol
_atom_site_fract_x
_atom_site_fract_y
_atom_site_fract_z
_atom_site_U_iso_or_equiv
_atom_site_adp_type
_atom_site_occupancy
_atom_site_symmetry_multiplicity
_atom_site_calc_flag
_atom_site_refinement_flags
_atom_site_disorder_assembly
_atom_site_disorder_group
Co Co 0.71461(9) 0.9618(2) 0.30811(9) 0.0299(3) Uani 1 1 d . . .
O21 O 0.9969(10) 1.1002(7) 0.5504(8) 0.108(4) Uani 1 1 d . . .
O22 O 1.0519(7) 1.1268(4) 0.7184(7) 0.062(2) Uani 1 1 d . . .
O31 O 0.3516(7) 0.9744(5) 0.0266(8) 0.077(3) Uani 1 1 d . . .
O32 O 0.3174(10) 0.9738(6) -0.1521(9) 0.100(4) Uani 1 1 d . . .
O41 O 1.0073(11) 0.9439(6) 0.0672(8) 0.102(4) Uani 1 1 d . . .
O42 O 0.9769(8) 0.9389(6) -0.1141(7) 0.085(3) Uani 1 1 d . . .
O51 O 0.5235(8) 0.8329(5) 0.5923(8) 0.070(2) Uani 1 1 d . . .
O52 O 0.5697(10) 0.8152(6) 0.7697(8) 0.092(3) Uani 1 1 d . . .
O61 O 0.4213(7) 1.0329(5) 0.3764(8) 0.066(2) Uani 1 1 d . . .
O62 O 0.4620(8) 0.9840(5) 0.5345(7) 0.069(2) Uani 1 1 d . . .
N1 N 0.7395(6) 0.9643(5) 0.4660(5) 0.0368(17) Uani 1 1 d . A .
N2 N 0.6602(6) 1.0492(4) 0.3016(6) 0.0328(18) Uani 1 1 d . A .
N3 N 0.6888(6) 0.9597(5) 0.1518(5) 0.0349(16) Uani 1 1 d . A .
N4 N 0.7713(6) 0.8749(4) 0.3161(6) 0.0307(17) Uani 1 1 d . A .
N5 N 0.5456(7) 0.9330(4) 0.2914(7) 0.041(2) Uani 1 1 d . . .
H5A H 0.5028 0.9591 0.2429 0.049 Uiso 1 1 calc R . .
H5B H 0.5428 0.8949 0.2599 0.049 Uiso 1 1 calc R . .
C1 C 0.7561(11) 0.9125(6) 0.5342(8) 0.044(3) Uani 1 1 d . . .
C2 C 0.7711(13) 0.9346(7) 0.6465(10) 0.063(4) Uani 1 1 d . . .
H2 H 0.7789 0.9100 0.7087 0.075 Uiso 1 1 calc R . .
C3 C 0.7711(12) 0.9990(6) 0.6404(10) 0.056(3) Uani 1 1 d . . .
H3 H 0.7839 1.0263 0.6992 0.067 Uiso 1 1 calc R A .
C4 C 0.7485(11) 1.0177(6) 0.5295(10) 0.053(3) Uani 1 1 d . A .
C5 C 0.7274(9) 1.0801(5) 0.4905(8) 0.037(2) Uani 1 1 d . . .
C6 C 0.6739(8) 1.0913(5) 0.3856(8) 0.036(2) Uani 1 1 d . A .
C7 C 0.6139(8) 1.1491(6) 0.3475(8) 0.040(2) Uani 1 1 d . . .
H7 H 0.6135 1.1860 0.3872 0.048 Uiso 1 1 calc R A .
C8 C 0.5578(8) 1.1401(5) 0.2429(9) 0.041(3) Uani 1 1 d . . .
H8 H 0.5084 1.1682 0.1991 0.050 Uiso 1 1 calc R . .
C9 C 0.5920(8) 1.0770(5) 0.2149(7) 0.033(2) Uani 1 1 d . . .
C10 C 0.5662(8) 1.0543(5) 0.1084(7) 0.033(2) Uani 1 1 d . . .
C11 C 0.6213(8) 1.0005(5) 0.0826(8) 0.038(2) Uani 1 1 d . . .
C12 C 0.6259(10) 0.9817(6) -0.0287(8) 0.053(3) Uani 1 1 d . . .
H12 H 0.5854 1.0011 -0.0909 0.063 Uiso 1 1 calc R . .
C13 C 0.6969(10) 0.9327(6) -0.0257(8) 0.043(3) Uani 1 1 d . . .
H13 H 0.7191 0.9127 -0.0849 0.052 Uiso 1 1 calc R A .
C14 C 0.7344(9) 0.9154(5) 0.0874(8) 0.038(2) Uani 1 1 d . A .
C15 C 0.8028(8) 0.8631(5) 0.1267(8) 0.036(2) Uani 1 1 d . . .
C16 C 0.8098(7) 0.8430(5) 0.2317(8) 0.036(2) Uani 1 1 d . A .
C17 C 0.8493(8) 0.7793(5) 0.2708(9) 0.042(2) Uani 1 1 d . . .
H17 H 0.8825 0.7485 0.2327 0.050 Uiso 1 1 calc R A .
C18 C 0.8281(8) 0.7746(5) 0.3715(7) 0.033(2) Uani 1 1 d . . .
H18 H 0.8407 0.7391 0.4153 0.039 Uiso 1 1 calc R . .
C19 C 0.7817(8) 0.8351(5) 0.4007(7) 0.033(2) Uani 1 1 d . . .
C20 C 0.7676(9) 0.8508(5) 0.5041(8) 0.038(2) Uani 1 1 d . . .
C21 C 0.7412(9) 1.1336(5) 0.5705(9) 0.041(2) Uani 1 1 d . A .
H21 H 0.6730 1.1373 0.6078 0.050 Uiso 1 1 calc R . .
C22 C 0.7969(9) 1.1949(5) 0.5564(9) 0.043(3) Uani 1 1 d . . .
C23 C 0.7402(11) 1.2523(7) 0.5991(11) 0.062(3) Uani 1 1 d . . .
H23A H 0.7834 1.2895 0.5858 0.094 Uiso 1 1 calc R . .
H23B H 0.7426 1.2476 0.6754 0.094 Uiso 1 1 calc R . .
H23C H 0.6588 1.2559 0.5629 0.094 Uiso 1 1 calc R . .
C24 C 0.8578(11) 1.2096(6) 0.4606(10) 0.063(3) Uani 1 1 d . . .
H24A H 0.8881 1.2519 0.4669 0.095 Uiso 1 1 calc R . .
H24B H 0.8012 1.2054 0.3945 0.095 Uiso 1 1 calc R . .
H24C H 0.9225 1.1806 0.4601 0.095 Uiso 1 1 calc R . .
C25 C 0.8606(9) 1.1494(5) 0.6445(8) 0.043(2) Uani 1 1 d . A .
H25 H 0.8551 1.1607 0.7190 0.051 Uiso 1 1 calc R . .
C26 C 0.9705(11) 1.1221(6) 0.6302(9) 0.052(3) Uani 1 1 d . . .
C27 C 1.1699(13) 1.1007(9) 0.7086(15) 0.098(6) Uani 1 1 d . . .
H27A H 1.2240 1.1059 0.7760 0.147 Uiso 1 1 calc R A .
H27B H 1.2003 1.1227 0.6526 0.147 Uiso 1 1 calc R . .
H27C H 1.1619 1.0567 0.6910 0.147 Uiso 1 1 calc R . .
C31 C 0.4900(9) 1.0927(5) 0.0243(8) 0.040(2) Uani 1 1 d . . .
H31 H 0.5356 1.1246 -0.0072 0.049 Uiso 1 1 calc R A .
C32 C 0.3637(10) 1.1132(6) 0.0255(9) 0.051(3) Uani 1 1 d . A .
C33 C 0.3290(15) 1.1791(7) -0.0235(11) 0.074(4) Uani 1 1 d . . .
H33A H 0.3724 1.1872 -0.0809 0.112 Uiso 1 1 calc R A .
H33B H 0.3483 1.2106 0.0315 0.112 Uiso 1 1 calc R . .
H33C H 0.2450 1.1801 -0.0516 0.112 Uiso 1 1 calc R . .
C34 C 0.3000(10) 1.0973(7) 0.1152(10) 0.058(3) Uani 1 1 d . . .
H34A H 0.2927 1.1344 0.1572 0.088 Uiso 1 1 calc R A .
H34B H 0.3441 1.0658 0.1605 0.088 Uiso 1 1 calc R . .
H34C H 0.2220 1.0814 0.0860 0.088 Uiso 1 1 calc R . .
C35 C 0.3909(10) 1.0665(6) -0.0555(9) 0.051(3) Uani 1 1 d . A .
H35 H 0.3879 1.0869 -0.1259 0.062 Uiso 1 1 calc R . .
C36 C 0.3508(13) 1.0034(10) -0.0697(11) 0.081(5) Uani 1 1 d . . .
C37 C 0.3092(18) 0.9056(8) 0.010(2) 0.142(10) Uani 1 1 d . . .
H37A H 0.3110 0.8860 0.0793 0.213 Uiso 1 1 calc R A .
H37B H 0.3609 0.8830 -0.0290 0.213 Uiso 1 1 calc R . .
H37C H 0.2292 0.9048 -0.0301 0.213 Uiso 1 1 calc R . .
C41 C 0.8513(9) 0.8219(5) 0.0490(9) 0.042(2) Uani 1 1 d . A .
H41 H 0.7932 0.7917 0.0114 0.050 Uiso 1 1 calc R . .
C42 C 0.9791(10) 0.7994(7) 0.0630(10) 0.059(3) Uani 1 1 d . . .
C43 C 0.9936(13) 0.7348(7) 0.0169(16) 0.093(5) Uani 1 1 d . . .
H43A H 0.9305 0.7274 -0.0434 0.140 Uiso 1 1 calc R . .
H43B H 0.9904 0.7035 0.0715 0.140 Uiso 1 1 calc R . .
H43C H 1.0691 0.7323 -0.0065 0.140 Uiso 1 1 calc R . .
C44 C 1.0725(10) 0.8178(7) 0.1593(9) 0.061(3) Uani 1 1 d . . .
H44A H 1.0558 0.8594 0.1828 0.091 Uiso 1 1 calc R . .
H44B H 1.1499 0.8174 0.1392 0.091 Uiso 1 1 calc R . .
H44C H 1.0712 0.7884 0.2171 0.091 Uiso 1 1 calc R . .
C45 C 0.9383(9) 0.8490(7) -0.0233(9) 0.054(3) Uani 1 1 d . A .
H45 H 0.9243 0.8326 -0.0973 0.064 Uiso 1 1 calc R . .
C46 C 0.9781(10) 0.9142(8) -0.0141(10) 0.059(3) Uani 1 1 d . . .
C47 C 1.0074(15) 1.0065(10) -0.1125(16) 0.118(8) Uani 1 1 d . . .
H47A H 1.0046 1.0211 -0.1852 0.176 Uiso 1 1 calc R A .
H47B H 1.0862 1.0126 -0.0717 0.176 Uiso 1 1 calc R . .
H47C H 0.9511 1.0299 -0.0797 0.176 Uiso 1 1 calc R . .
C51 C 0.7926(11) 0.8008(6) 0.5898(9) 0.050(3) Uani 1 1 d . . .
H51 H 0.8778 0.7964 0.6194 0.061 Uiso 1 1 calc R A .
C52 C 0.7258(12) 0.7385(6) 0.5846(11) 0.060(3) Uani 1 1 d . A .
C53 C 0.6257(11) 0.7232(6) 0.4975(10) 0.058(3) Uani 1 1 d . . .
H53A H 0.6514 0.6932 0.4494 0.087 Uiso 1 1 calc R A .
H53B H 0.5988 0.7609 0.4583 0.087 Uiso 1 1 calc R . .
H53C H 0.5616 0.7056 0.5280 0.087 Uiso 1 1 calc R . .
C54 C 0.8034(14) 0.6806(6) 0.6280(13) 0.076(4) Uani 1 1 d . . .
H54A H 0.8668 0.6939 0.6845 0.115 Uiso 1 1 calc R A .
H54B H 0.8366 0.6621 0.5702 0.115 Uiso 1 1 calc R . .
H54C H 0.7549 0.6500 0.6560 0.115 Uiso 1 1 calc R . .
C55 C 0.7122(10) 0.7847(6) 0.6731(8) 0.048(3) Uani 1 1 d . A .
H55 H 0.7553 0.7733 0.7451 0.058 Uiso 1 1 calc R . .
C56 C 0.5929(13) 0.8158(6) 0.6714(10) 0.063(3) Uani 1 1 d . . .
C57 C 0.454(2) 0.8412(15) 0.7777(16) 0.170(12) Uani 1 1 d . . .
H57A H 0.4429 0.8397 0.8516 0.255 Uiso 1 1 calc R A .
H57B H 0.3927 0.8170 0.7335 0.255 Uiso 1 1 calc R . .
H57C H 0.4497 0.8842 0.7533 0.255 Uiso 1 1 calc R . .
C61 C 0.4788(10) 0.9272(6) 0.3812(9) 0.047(3) Uani 1 1 d . . .
H61 H 0.5254 0.9010 0.4378 0.057 Uiso 1 1 calc R A .
C62 C 0.3596(9) 0.8937(6) 0.3397(11) 0.053(3) Uani 1 1 d . . .
H62A H 0.3746 0.8540 0.3079 0.080 Uiso 1 1 calc R . .
H62B H 0.3112 0.9195 0.2864 0.080 Uiso 1 1 calc R . .
H62C H 0.3185 0.8865 0.3990 0.080 Uiso 1 1 calc R . .
C63 C 0.4541(10) 0.9866(6) 0.4285(9) 0.048(3) Uani 1 1 d . . .
C64 C 0.4237(16) 1.0383(7) 0.5873(12) 0.086(5) Uani 1 1 d . . .
H64A H 0.4339 1.0306 0.6637 0.128 Uiso 1 1 calc R . .
H64B H 0.3411 1.0465 0.5592 0.128 Uiso 1 1 calc R . .
H64C H 0.4706 1.0742 0.5744 0.128 Uiso 1 1 calc R . .
O72 O 1.0343 0.8923 0.3962 0.041 Uani 0.50 1 d P A 1
O71 O 1.0679 0.9558 0.5417 0.056 Uani 0.50 1 d P A 1
N6 N 0.8815 0.9934 0.3375 0.038 Uani 0.50 1 d P A 1
H6A H 0.8970 0.9838 0.2716 0.045 Uiso 0.50 1 calc PR A 1
H6B H 0.8616 1.0344 0.3316 0.045 Uiso 0.50 1 calc PR A 1
C71 C 0.9802 1.0020 0.3768 0.025 Uani 0.50 1 d P A 1
H71A H 0.9706 1.0296 0.4372 0.029 Uiso 0.50 1 calc PR A 1
C72 C 1.0846 1.0313 0.3412 0.035 Uani 0.50 1 d P A 1
H72A H 1.0604 1.0695 0.3026 0.053 Uiso 0.50 1 calc PR A 1
H72B H 1.1167 1.0026 0.2947 0.053 Uiso 0.50 1 calc PR A 1
H72C H 1.1444 1.0407 0.4032 0.053 Uiso 0.50 1 calc PR A 1
C73 C 1.0258 0.9432 0.4356 0.031 Uani 0.50 1 d P A 1
C74 C 1.0966 0.9066 0.6168 0.050 Uani 0.50 1 d P A 1
H74A H 1.1247 0.9240 0.6873 0.075 Uiso 0.50 1 calc PR A 1
H74B H 1.1578 0.8808 0.5959 0.075 Uiso 0.50 1 calc PR A 1
H74C H 1.0269 0.8814 0.6185 0.075 Uiso 0.50 1 calc PR A 1
O81 O 0.8772 1.1100 0.2337 0.120 Uani 0.50 1 d P A 2
O82 O 0.8934 1.0686 0.0944 0.060 Uani 0.50 1 d P A 2
N7 N 0.8748 0.9858 0.2808 0.038 Uani 0.50 1 d P A 2
H7A H 0.9098 0.9806 0.3503 0.045 Uiso 0.50 1 calc PR A 2
H7B H 0.8869 0.9484 0.2507 0.045 Uiso 0.50 1 calc PR A 2
C81 C 0.9450 1.0048 0.2607 0.059 Uani 0.50 1 d P A 2
H81A H 0.9522 0.9754 0.2021 0.071 Uiso 0.50 1 calc PR A 2
C82 C 1.0886 1.0187 0.2981 0.050 Uani 0.50 1 d P A 2
H82A H 1.1243 0.9853 0.3444 0.075 Uiso 0.50 1 calc PR A 2
H82B H 1.0997 1.0580 0.3363 0.075 Uiso 0.50 1 calc PR A 2
H82C H 1.1255 1.0208 0.2353 0.075 Uiso 0.50 1 calc PR A 2
C83 C 0.9013 1.0636 0.1860 0.069 Uani 0.50 1 d P A 2
C84 C 0.8429 1.1733 0.1802 0.050 Uani 0.50 1 d P A 2
H84A H 0.8278 1.2030 0.2338 0.075 Uiso 0.50 1 calc PR A 2
H84B H 0.7723 1.1684 0.1263 0.075 Uiso 0.50 1 calc PR A 2
H84C H 0.9069 1.1884 0.1468 0.075 Uiso 0.50 1 calc PR A 2
Cl Cl 0.5254(9) 0.8050(6) 0.1880(11) 0.258(6) Uani 1 1 d . . .
O102 O 1.1117(10) 0.8344(7) 0.7510(10) 0.115(5) Uani 1 1 d . . .
C102 C 1.1223(15) 0.7800(9) 0.8073(11) 0.099(6) Uani 1 1 d . . .
O101 O 0.3372(9) 0.7431(5) 0.0170(16) 0.149(7) Uani 1 1 d . . .
O104 O 0.4458(14) 0.6634(5) 0.2249(8) 0.128(6) Uani 1 1 d . . .
O103 O 0.2672(18) 0.6246(12) 0.1173(14) 0.092(7) Uani 0.50 1 d P . .

loop_
_atom_site_aniso_label
_atom_site_aniso_U_11
_atom_site_aniso_U_22
_atom_site_aniso_U_33
_atom_site_aniso_U_23
_atom_site_aniso_U_13
_atom_site_aniso_U_12
Co 0.0251(6) 0.0260(6) 0.0385(7) 0.0017(6) 0.0050(4) -0.0021(6)
O21 0.082(7) 0.171(12) 0.068(7) -0.015(7) 0.007(5) 0.066(8)
O22 0.052(5) 0.048(5) 0.073(6) 0.001(4) -0.025(4) 0.006(4)
O31 0.054(5) 0.049(6) 0.127(8) -0.023(5) 0.016(5) -0.005(4)
O32 0.097(7) 0.081(8) 0.106(8) -0.026(7) -0.028(6) 0.026(6)
O41 0.145(10) 0.091(9) 0.060(6) 0.017(5) -0.011(6) -0.062(7)
O42 0.053(5) 0.138(10) 0.064(5) 0.048(6) 0.013(4) -0.012(5)
O51 0.079(6) 0.047(5) 0.087(7) 0.004(5) 0.020(5) 0.011(5)
O52 0.102(7) 0.123(9) 0.060(6) -0.024(6) 0.039(5) 0.007(7)
O61 0.064(5) 0.048(5) 0.095(7) 0.005(5) 0.038(5) 0.006(4)
O62 0.090(6) 0.059(6) 0.060(5) -0.005(4) 0.018(4) 0.019(4)
N1 0.051(4) 0.022(4) 0.034(4) -0.001(4) -0.001(3) 0.005(5)
N2 0.025(4) 0.031(5) 0.040(5) -0.006(4) -0.002(3) 0.001(3)
N3 0.038(4) 0.033(4) 0.038(4) 0.004(5) 0.017(3) 0.003(5)
N4 0.030(4) 0.023(4) 0.040(5) 0.005(4) 0.012(3) 0.005(3)
N5 0.037(4) 0.034(5) 0.057(5) -0.005(4) 0.022(4) -0.001(4)
C1 0.060(7) 0.037(7) 0.032(6) 0.006(5) 0.000(5) 0.001(5)
C2 0.096(10) 0.057(9) 0.029(6) -0.007(5) -0.004(6) 0.018(7)
C3 0.086(10) 0.035(8) 0.043(7) -0.012(5) 0.005(6) 0.007(6)
C4 0.063(8) 0.036(7) 0.056(8) -0.014(6) -0.001(6) -0.006(6)
C5 0.046(6) 0.025(6) 0.039(6) -0.001(4) 0.001(5) -0.002(4)
C6 0.035(5) 0.019(5) 0.051(6) -0.002(4) -0.002(5) -0.010(4)
C7 0.028(5) 0.043(6) 0.049(6) -0.016(5) 0.004(5) 0.003(4)
C8 0.024(5) 0.035(6) 0.065(7) 0.008(5) 0.004(5) 0.010(4)
C9 0.023(5) 0.034(5) 0.040(5) 0.001(4) 0.001(4) 0.005(4)
C10 0.031(5) 0.030(5) 0.037(5) 0.005(4) 0.006(4) 0.000(4)
C11 0.025(5) 0.050(7) 0.039(6) 0.004(5) 0.000(4) -0.005(4)
C12 0.054(7) 0.075(9) 0.030(5) 0.004(5) 0.010(5) 0.012(6)
C13 0.053(6) 0.043(6) 0.035(6) -0.005(5) 0.014(5) 0.015(5)
C14 0.046(6) 0.029(6) 0.045(6) 0.011(4) 0.021(5) 0.012(4)
C15 0.035(5) 0.036(6) 0.041(6) 0.001(4) 0.017(4) -0.007(4)
C16 0.022(4) 0.027(5) 0.060(6) -0.004(5) 0.012(4) -0.006(4)
C17 0.033(5) 0.032(6) 0.065(7) 0.008(5) 0.023(5) 0.018(4)
C18 0.036(5) 0.024(5) 0.037(5) 0.011(4) 0.007(4) -0.001(4)
C19 0.032(5) 0.028(5) 0.038(5) 0.003(4) 0.007(4) 0.004(4)
C20 0.037(6) 0.027(6) 0.049(6) 0.005(5) 0.000(5) 0.001(4)
C21 0.032(5) 0.040(6) 0.051(6) -0.022(5) 0.004(5) -0.008(5)
C22 0.032(5) 0.034(6) 0.054(7) -0.021(5) -0.011(5) 0.004(4)
C23 0.059(7) 0.050(8) 0.074(9) -0.020(6) 0.000(6) -0.005(6)
C24 0.055(7) 0.050(8) 0.073(9) 0.003(6) -0.019(6) -0.017(6)
C25 0.042(6) 0.042(6) 0.042(6) -0.022(5) 0.004(5) -0.004(5)
C26 0.065(8) 0.045(7) 0.040(6) 0.005(5) -0.003(6) -0.001(6)
C27 0.055(8) 0.089(12) 0.135(15) -0.014(10) -0.023(9) 0.024(8)
C31 0.040(5) 0.036(6) 0.046(6) 0.008(5) 0.011(5) 0.008(4)
C32 0.046(6) 0.064(8) 0.042(6) 0.000(5) 0.008(5) 0.012(5)
C33 0.104(11) 0.053(9) 0.066(8) -0.005(6) 0.016(8) 0.015(8)
C34 0.036(6) 0.066(8) 0.073(8) -0.013(6) 0.007(6) 0.006(5)
C35 0.057(7) 0.037(7) 0.054(7) -0.005(5) -0.008(5) 0.012(5)
C36 0.066(9) 0.132(16) 0.043(7) 0.038(9) 0.005(7) 0.036(9)
C37 0.129(15) 0.056(10) 0.28(3) 0.076(13) 0.144(18) 0.048(10)
C41 0.040(6) 0.026(5) 0.064(7) -0.013(5) 0.023(5) -0.002(4)
C42 0.046(6) 0.064(8) 0.073(8) -0.008(6) 0.025(6) 0.001(6)
C43 0.079(10) 0.055(9) 0.155(16) -0.029(9) 0.044(10) 0.022(8)
C44 0.041(6) 0.079(10) 0.061(7) 0.026(7) 0.010(5) 0.007(6)
C45 0.034(6) 0.090(10) 0.042(6) -0.001(6) 0.019(5) 0.016(6)
C46 0.045(7) 0.084(10) 0.050(7) 0.016(7) 0.011(6) -0.005(6)
C47 0.075(10) 0.151(18) 0.125(15) 0.100(14) 0.011(10) -0.009(11)
C51 0.054(7) 0.048(7) 0.049(7) 0.000(5) 0.010(5) 0.004(5)
C52 0.075(8) 0.038(7) 0.074(8) 0.022(6) 0.034(7) 0.018(6)
C53 0.075(8) 0.049(7) 0.060(8) -0.005(6) 0.034(7) -0.010(6)
C54 0.101(11) 0.038(7) 0.105(11) 0.027(7) 0.058(9) 0.029(7)
C55 0.059(7) 0.057(7) 0.034(6) 0.009(5) 0.019(5) 0.003(6)
C56 0.091(10) 0.048(8) 0.053(8) 0.004(6) 0.022(7) 0.030(7)
C57 0.133(17) 0.29(4) 0.105(15) -0.040(18) 0.066(13) 0.08(2)
C61 0.053(7) 0.050(7) 0.040(6) 0.016(5) 0.011(5) 0.005(5)
C62 0.038(6) 0.034(6) 0.093(9) -0.012(6) 0.028(6) -0.005(5)
C63 0.059(7) 0.034(6) 0.054(7) 0.012(5) 0.019(5) 0.000(5)
C64 0.127(13) 0.060(9) 0.082(10) -0.012(8) 0.052(9) 0.015(9)
O72 0.034 0.026 0.057 -0.006 -0.010 0.005
O71 0.051 0.078 0.032 -0.001 -0.013 -0.025
N6 0.017 0.033 0.056 0.002 -0.012 -0.011
C71 0.019 0.023 0.028 -0.001 -0.007 0.009
C72 0.029 0.065 0.014 -0.012 0.009 -0.005
C73 0.004 0.030 0.053 0.006 -0.010 0.000
C74 0.050 0.050 0.050 0.000 0.009 0.000
O81 0.084 0.049 0.228 -0.057 0.035 0.007
O82 0.051 0.115 0.015 0.013 0.008 -0.023
N7 0.017 0.033 0.056 0.002 -0.012 -0.011
C81 0.052 0.045 0.078 -0.031 0.005 -0.005
C82 0.029 0.116 0.007 -0.017 0.009 -0.023
C83 0.036 0.062 0.106 -0.018 0.008 0.011
C84 0.050 0.050 0.050 0.000 0.009 0.000
Cl 0.179(8) 0.186(10) 0.429(18) -0.074(10) 0.105(9) -0.029(7)
O102 0.103(8) 0.150(13) 0.106(9) -0.057(9) 0.054(7) -0.045(8)
C102 0.131(13) 0.129(14) 0.064(9) 0.051(9) 0.089(10) 0.075(11)
O101 0.061(6) 0.039(6) 0.37(2) 0.005(9) 0.090(10) 0.012(5)
O104 0.283(16) 0.054(6) 0.087(7) -0.046(5) 0.145(9) -0.071(8)
O103 0.084(13) 0.15(2) 0.050(10) -0.010(11) 0.031(10) 0.046(13)

loop_
_atom_type_symbol
_atom_type_description
_atom_type_scat_dispersion_real
_atom_type_scat_dispersion_imag
_atom_type_scat_source
C C 0.0033 0.0016 'International Tables Vol C Tables 4.2.6.8 and 6.1.1.4'
H H 0.0000 0.0000 'International Tables Vol C Tables 4.2.6.8 and 6.1.1.4'
N N 0.0061 0.0033 'International Tables Vol C Tables 4.2.6.8 and 6.1.1.4'
O O 0.0106 0.0060 'International Tables Vol C Tables 4.2.6.8 and 6.1.1.4'
Cl Cl 0.1484 0.1585 'International Tables Vol C Tables 4.2.6.8 and 6.1.1.4'
Co Co 0.3494 0.9721 'International Tables Vol C Tables 4.2.6.8 and 6.1.1.4'

loop_
_geom_angle_atom_site_label_1
_geom_angle_atom_site_label_2
_geom_angle_atom_site_label_3
_geom_angle
N3 Co N4 91.1(3)
N3 Co N2 89.4(3)
N4 Co N2 179.1(3)
N3 Co N1 179.5(4)
N4 Co N1 89.3(3)
N2 Co N1 90.2(3)
N3 Co N7 78.9(2)
N4 Co N7 86.8(2)
N2 Co N7 92.5(3)
N1 Co N7 101.4(2)
N3 Co N6 99.3(2)
N4 Co N6 90.7(3)
N2 Co N6 88.5(3)
N1 Co N6 80.9(2)
N7 Co N6 20.916(19)
N3 Co N5 85.3(3)
N4 Co N5 91.2(3)
N2 Co N5 89.6(3)
N1 Co N5 94.4(3)
N7 Co N5 164.0(2)
N6 Co N5 174.9(2)
C26 O22 C27 114.6(11)
C36 O31 C37 111.0(15)
C46 O42 C47 113.5(13)
C56 O52 C57 113.7(13)
C63 O62 C64 117.6(10)
C4 N1 C1 107.8(7)
C4 N1 Co 126.4(7)
C1 N1 Co 125.8(7)
C9 N2 C6 107.8(8)
C9 N2 Co 125.4(6)
C6 N2 Co 126.5(6)
C11 N3 C14 106.5(7)
C11 N3 Co 126.8(7)
C14 N3 Co 126.8(6)
C19 N4 C16 107.6(8)
C19 N4 Co 127.9(6)
C16 N4 Co 124.5(6)
C61 N5 Co 124.5(7)
C20 C1 N1 126.4(9)
C20 C1 C2 124.6(10)
N1 C1 C2 108.7(10)
C3 C2 C1 105.4(12)
C2 C3 C4 109.3(11)
N1 C4 C5 125.2(10)
N1 C4 C3 108.6(10)
C5 C4 C3 125.9(10)
C6 C5 C4 120.8(9)
C6 C5 C21 119.2(9)
C4 C5 C21 118.8(9)
N2 C6 C5 126.8(9)
N2 C6 C7 108.4(8)
C5 C6 C7 124.6(9)
C8 C7 C6 108.2(9)
C7 C8 C9 105.2(8)
N2 C9 C10 127.6(8)
N2 C9 C8 110.2(8)
C10 C9 C8 121.8(8)
C11 C10 C9 119.1(8)
C11 C10 C31 121.5(8)
C9 C10 C31 119.1(8)
N3 C11 C10 127.5(9)
N3 C11 C12 108.8(9)
C10 C11 C12 123.4(9)
C13 C12 C11 108.4(9)
C12 C13 C14 107.3(9)
C15 C14 N3 124.9(8)
C15 C14 C13 126.4(9)
N3 C14 C13 108.8(8)
C16 C15 C14 121.2(9)
C16 C15 C41 118.9(9)
C14 C15 C41 119.0(9)
C15 C16 N4 127.4(9)
C15 C16 C17 124.3(9)
N4 C16 C17 108.0(9)
C18 C17 C16 106.7(8)
C17 C18 C19 108.0(8)
N4 C19 C20 125.8(9)
N4 C19 C18 109.6(8)
C20 C19 C18 123.9(8)
C1 C20 C19 121.4(9)
C1 C20 C51 119.3(10)
C19 C20 C51 117.9(9)
C22 C21 C5 125.5(10)
C22 C21 C25 61.8(7)
C5 C21 C25 122.8(9)
C21 C22 C23 116.4(10)
C21 C22 C24 122.8(9)
C23 C22 C24 113.4(10)
C21 C22 C25 61.3(7)
C23 C22 C25 114.9(9)
C24 C22 C25 118.0(9)
C26 C25 C21 122.6(9)
C26 C25 C22 118.3(9)
C21 C25 C22 56.9(7)
O21 C26 O22 119.5(12)
O21 C26 C25 128.9(11)
O22 C26 C25 111.5(10)
C35 C31 C10 123.7(9)
C35 C31 C32 60.0(7)
C10 C31 C32 126.0(9)
C34 C32 C35 123.9(11)
C34 C32 C31 122.7(9)
C35 C32 C31 59.0(7)
C34 C32 C33 112.5(10)
C35 C32 C33 113.3(10)
C31 C32 C33 115.6(11)
C36 C35 C31 129.1(10)
C36 C35 C32 127.6(12)
C31 C35 C32 61.0(7)
O32 C36 O31 118.6(18)
O32 C36 C35 129.9(13)
O31 C36 C35 111.5(14)
C15 C41 C42 124.9(10)
C15 C41 C45 120.8(9)
C42 C41 C45 59.2(7)
C43 C42 C41 114.3(10)
C43 C42 C44 115.6(12)
C41 C42 C44 122.4(10)
C43 C42 C45 113.3(12)
C41 C42 C45 62.3(7)
C44 C42 C45 118.2(11)
C46 C45 C42 123.4(10)
C46 C45 C41 121.6(9)
C42 C45 C41 58.5(7)
O41 C46 O42 122.9(14)
O41 C46 C45 127.1(11)
O42 C46 C45 110.0(12)
C20 C51 C52 123.6(10)
C20 C51 C55 125.6(10)
C52 C51 C55 58.9(8)
C53 C52 C55 121.6(10)
C53 C52 C51 122.6(10)
C55 C52 C51 61.4(8)
C53 C52 C54 113.9(12)
C55 C52 C54 112.4(11)
C51 C52 C54 115.0(12)
C56 C55 C52 119.0(11)
C56 C55 C51 122.4(10)
C52 C55 C51 59.6(7)
O51 C56 O52 124.4(12)
O51 C56 C55 126.7(11)
O52 C56 C55 108.5(11)
C63 C61 N5 114.1(9)
C63 C61 C62 108.5(9)
N5 C61 C62 109.0(9)
O61 C63 O62 122.8(11)
O61 C63 C61 123.6(10)
O62 C63 C61 113.4(9)
C73 O71 C74 120.8
C71 N6 Co 162.82(8)
N6 C71 C72 135.1
N6 C71 C73 107.8
C72 C71 C73 105.8
O72 C73 O71 122.8
O72 C73 C71 126.4
O71 C73 C71 110.6
C83 O81 C84 124.2
C81 N7 Co 168.66(12)
N7 C81 C83 107.2
N7 C81 C82 145.6
C83 C81 C82 102.7
O82 C83 O81 116.0
O82 C83 C81 129.0
O81 C83 C81 114.9

loop_
_geom_bond_atom_site_label_1
_geom_bond_atom_site_label_2
_geom_bond_distance
Co N3 1.936(7)
Co N4 1.949(7)
Co N2 1.952(8)
Co N1 1.955(7)
Co N7 1.9847(16)
Co N6 1.9878(19)
Co N5 1.995(8)
O21 C26 1.192(14)
O22 C26 1.317(13)
O22 C27 1.479(17)
O31 C36 1.356(15)
O31 C37 1.54(2)
O32 C36 1.213(18)
O41 C46 1.197(16)
O42 C46 1.360(14)
O42 C47 1.48(2)
O51 C56 1.210(14)
O52 C56 1.310(15)
O52 C57 1.45(2)
O61 C63 1.204(13)
O62 C63 1.321(13)
O62 C64 1.436(15)
N1 C4 1.379(14)
N1 C1 1.386(13)
N2 C9 1.356(11)
N2 C6 1.370(12)
N3 C11 1.364(13)
N3 C14 1.399(13)
N4 C19 1.347(12)
N4 C16 1.394(12)
N5 C61 1.477(13)
C1 C20 1.375(15)
C1 C2 1.469(16)
C2 C3 1.368(16)
C3 C4 1.428(17)
C4 C5 1.417(15)
C5 C6 1.370(14)
C5 C21 1.506(14)
C6 C7 1.443(14)
C7 C8 1.370(15)
C8 C9 1.454(14)
C9 C10 1.404(13)
C10 C11 1.368(14)
C10 C31 1.486(13)
C11 C12 1.465(14)
C12 C13 1.314(15)
C13 C14 1.457(14)
C14 C15 1.394(14)
C15 C16 1.377(14)
C15 C41 1.489(13)
C16 C17 1.480(14)
C17 C18 1.334(14)
C18 C19 1.460(13)
C19 C20 1.379(14)
C20 C51 1.501(15)
C21 C22 1.471(15)
C21 C25 1.541(14)
C22 C23 1.520(16)
C22 C24 1.527(17)
C22 C25 1.549(15)
C25 C26 1.420(16)
C31 C35 1.478(15)
C31 C32 1.507(14)
C32 C34 1.486(16)
C32 C35 1.493(16)
C32 C33 1.550(18)
C35 C36 1.42(2)
C41 C42 1.513(15)
C41 C45 1.570(15)
C42 C43 1.509(18)
C42 C44 1.514(17)
C42 C45 1.523(17)
C45 C46 1.453(19)
C51 C52 1.522(17)
C51 C55 1.549(15)
C52 C53 1.469(18)
C52 C55 1.511(17)
C52 C54 1.554(17)
C55 C56 1.508(17)
C61 C63 1.442(16)
C61 C62 1.539(15)
O72 C73 1.2004
O71 C73 1.3604
O71 C74 1.4060
N6 C71 1.1587
C71 C72 1.4821
C71 C73 1.4943
O81 C83 1.2099
O81 C84 1.5213
O82 C83 1.1441
N7 C81 0.9683
C81 C83 1.5861
C81 C82 1.6465
O102 C102 1.348(19)

loop_
_geom_hbond_atom_site_label_D
_geom_hbond_atom_site_label_H
_geom_hbond_atom_site_label_A
_geom_hbond_distance_DH
_geom_hbond_distance_HA
_geom_hbond_distance_DA
_geom_hbond_angle_DHA
_geom_hbond_site_symmetry_A
C71 H71A O21 0.98 2.05 2.999(13) 162.0 .
C81 H81A O41 0.98 2.03 2.952(13) 156.9 .
C61 H61 O51 0.98 2.43 3.290(14) 146.8 .
C47 H47C O82 0.96 2.53 3.38(2) 146.7 .
N5 H5B Cl 0.90 2.10 3.003(13) 176.5 .
C62 H62A Cl 0.96 2.69 3.471(15) 138.8 .
C84 H84B O101 0.96 2.55 3.275(17) 132.3 2_655
